data_7702963
loop_
_publ_author_name
'Ismail, Media K.'
'Armstrong, Katie A.'
'Hodder, Samantha L.'
'Horswell, Sarah L.'
'Male, Louise'
'Nguyen, Huy V.'
'Wilkinson, Edward A.'
'Hodges, Nikolas J.'
'Tucker, James H. R.'

_publ_section_title
;
 Organometallic nucleoside analogues: effect of the metallocene metal atom
 on cancer cell line toxicity.
;
_journal_issue 4
_journal_name_full 'Dalton transactions (Cambridge, England : 2003)'
_journal_page_first 1181
_journal_page_last 1190
_journal_paper_doi 10.1039/c9dt04174e
_journal_volume 49
_journal_year 2020
_chemical_formula_moiety 'C21 H26 N2 O3 Ru, C2 H3 N'
_chemical_formula_sum 'C23 H29 N3 O3 Ru'
_chemical_formula_weight 496.56
_space_group_crystal_system triclinic
_space_group_IT_number 2
_space_group_name_Hall '-P 1'
_space_group_name_H-M_alt 'P -1'
_atom_sites_solution_hydrogens mixed
_atom_sites_solution_primary iterative
_audit_creation_date 2017-06-23
_audit_creation_method
;
Olex2 1.2
(compiled 2017.03.28 svn.r3405 for OlexSys, GUI svn.r5337)
;
_audit_update_record
;
2019-09-12 deposited with the CCDC.	2019-12-10 downloaded from the CCDC.
;
_cell_angle_alpha 70.115(5)
_cell_angle_beta 84.171(4)
_cell_angle_gamma 84.068(4)
_cell_formula_units_Z 4
_cell_length_a 12.1133(5)
_cell_length_b 12.9420(7)
_cell_length_c 15.0302(8)
_cell_measurement_reflns_used 7314
_cell_measurement_temperature 100.01(10)
_cell_measurement_theta_max 73.2210
_cell_measurement_theta_min 3.9030
_cell_volume 2198.4(2)
_computing_cell_refinement 'CrysAlisPro 1.171.38.43f (Rigaku OD, 2015)'
_computing_data_collection 'CrysAlisPro 1.171.38.43f (Rigaku OD, 2015)'
_computing_data_reduction 'CrysAlisPro 1.171.38.43f (Rigaku OD, 2015)'
_computing_molecular_graphics 'Olex2 (Dolomanov et al., 2009)'
_computing_publication_material 'Olex2 (Dolomanov et al., 2009)'
_computing_structure_refinement 'ShelXL (Sheldrick, 2015)'
_computing_structure_solution 'olex2.solve (Bourhis et al., 2015)'
_diffrn_ambient_environment N~2~
_diffrn_ambient_temperature 100.01(10)
_diffrn_detector 'CCD plate'
_diffrn_detector_area_resol_mean 5.1768
_diffrn_detector_type Atlas
_diffrn_measured_fraction_theta_full 0.998
_diffrn_measured_fraction_theta_max 0.997
_diffrn_measurement_details
;
List of Runs (angles in degrees, time in seconds):

  # Type    Start    End  Width  t~exp~   \w     \q     \k     \f   Frames
#--------------------------------------------------------------------------
  1  \w   -112.00  -6.00   1.00    6.70    --  -42.56 -19.00-120.00  106
  2  \w   -115.00 -21.00   1.00    6.70    --  -42.56 -38.00-180.00   94
  3  \w    -74.00 -12.00   1.00    6.70    --  -42.56 125.00 -30.00   62
  4  \w     23.00  98.00   1.00    6.70    --   42.56-125.00 150.00   75
  5  \w     59.00  88.00   1.00    6.70    --   42.56-140.00  34.00   29
  6  \w     46.00 108.00   1.00   27.00    --  106.63 -94.00  30.00   62
  7  \w    110.00 178.00   1.00   27.00    --  106.63  30.00 -30.00   68
  8  \w     41.00 111.00   1.00   27.00    --  106.63-125.00 -60.00   70
  9  \w     35.00 120.00   1.00   27.00    --  106.63-125.00-180.00   85
 10  \w    102.00 129.00   1.00   27.00    --  106.63  30.00-120.00   27
 11  \w     68.00 106.00   1.00   27.00    --  106.63 -94.00 -60.00   38
 12  \w     85.00 178.00   1.00   27.00    --  106.63  30.00 -90.00   93
 13  \w     42.00  71.00   1.00   27.00    --  106.63 -61.00  60.00   29
 14  \w    101.00 132.00   1.00   27.00    --  106.63 -61.00  60.00   31
 15  \w     94.00 172.00   1.00   27.00    --  106.63 125.00 -30.00   78
 16  \w     33.00 107.00   1.00   27.00    --  106.63 -30.00 -30.00   74
 17  \w     98.00 123.00   1.00   27.00    --  106.63 125.00 120.00   25
 18  \w     36.00 131.00   1.00   27.00    --  106.63 -45.00-120.00   95
;
_diffrn_measurement_device 'four-circle diffractometer'
_diffrn_measurement_device_type 'SuperNova, Dual, Cu at zero, Atlas'
_diffrn_measurement_method '\w scans'
_diffrn_orient_matrix_type 'CrysAlisPro convention (1999,Acta A55,543-557)'
_diffrn_orient_matrix_UB_11 -0.0153629000
_diffrn_orient_matrix_UB_12 0.0879059000
_diffrn_orient_matrix_UB_13 0.0491083000
_diffrn_orient_matrix_UB_21 -0.0072662000
_diffrn_orient_matrix_UB_22 -0.0914713000
_diffrn_orient_matrix_UB_23 0.0975461000
_diffrn_orient_matrix_UB_31 0.1270565000
_diffrn_orient_matrix_UB_32 -0.0040209000
_diffrn_orient_matrix_UB_33 0.0036890000
_diffrn_radiation_monochromator mirror
_diffrn_radiation_probe x-ray
_diffrn_radiation_type CuK\a
_diffrn_radiation_wavelength 1.54184
_diffrn_reflns_av_R_equivalents 0.0314
_diffrn_reflns_av_unetI/netI 0.0440
_diffrn_reflns_Laue_measured_fraction_full 0.998
_diffrn_reflns_Laue_measured_fraction_max 0.997
_diffrn_reflns_limit_h_max 14
_diffrn_reflns_limit_h_min -9
_diffrn_reflns_limit_k_max 15
_diffrn_reflns_limit_k_min -15
_diffrn_reflns_limit_l_max 18
_diffrn_reflns_limit_l_min -17
_diffrn_reflns_number 15146
_diffrn_reflns_point_group_measured_fraction_full 0.998
_diffrn_reflns_point_group_measured_fraction_max 0.997
_diffrn_reflns_theta_full 67.684
_diffrn_reflns_theta_max 68.251
_diffrn_reflns_theta_min 3.642
_diffrn_source 'micro-focus sealed X-ray tube'
_diffrn_source_type 'SuperNova (Cu) X-ray Source'
_exptl_absorpt_coefficient_mu 6.008
_exptl_absorpt_correction_T_max 1.000
_exptl_absorpt_correction_T_min 0.642
_exptl_absorpt_correction_type gaussian
_exptl_absorpt_process_details
;
CrysAlisPro 1.171.38.43f (Rigaku Oxford Diffraction, 2015)
Numerical absorption correction based on gaussian integration over
			a multifaceted crystal model
Empirical absorption correction using spherical harmonics,
 implemented in SCALE3 ABSPACK scaling algorithm.
;
_exptl_crystal_colour colourless
_exptl_crystal_colour_primary colourless
_exptl_crystal_density_diffrn 1.500
_exptl_crystal_description block
_exptl_crystal_F_000 1024
_exptl_crystal_size_max 0.163
_exptl_crystal_size_mid 0.063
_exptl_crystal_size_min 0.027
_refine_diff_density_max 2.281
_refine_diff_density_min -1.025
_refine_diff_density_rms 0.129
_refine_ls_extinction_method none
_refine_ls_goodness_of_fit_ref 1.142
_refine_ls_hydrogen_treatment mixed
_refine_ls_matrix_type full
_refine_ls_number_parameters 559
_refine_ls_number_reflns 8029
_refine_ls_number_restraints 42
_refine_ls_restrained_S_all 1.148
_refine_ls_R_factor_all 0.0555
_refine_ls_R_factor_gt 0.0498
_refine_ls_shift/su_max 0.001
_refine_ls_shift/su_mean 0.000
_refine_ls_structure_factor_coef Fsqd
_refine_ls_weighting_details 'w=1/[\s^2^(Fo^2^)+(0.0410P)^2^+12.7920P] where P=(Fo^2^+2Fc^2^)/3'
_refine_ls_weighting_scheme calc
_refine_ls_wR_factor_gt 0.1294
_refine_ls_wR_factor_ref 0.1326
_reflns_Friedel_coverage 0.000
_reflns_number_gt 7174
_reflns_number_total 8029
_reflns_threshold_expression 'I > 2\s(I)'
_cod_data_source_file c9dt04174e2.cif
_cod_data_source_block 1-(S_Rp)-Ru
_cod_depositor_comments 'Adding full bibliography for 7702963--7702968.cif.'
_cod_database_code 7702963
_shelxl_version_number 2014/6
_chemical_oxdiff_formula 'C23 H29 N3 O3 Ru'
_shelx_space_group_comment
;
The symmetry employed for this shelxl refinement is uniquely defined
by the following loop, which should always be used as a source of
symmetry information in preference to the above space-group names.
They are only intended as comments.
;
_reflns_odcompleteness_completeness 99.91
_reflns_odcompleteness_iscentric 1
_reflns_odcompleteness_theta 66.97
_olex2_refinement_description
;
1. Fixed Uiso
 At 1.2 times of:
  All C(H) groups, All C(H,H) groups, All N(H) groups
 At 1.5 times of:
  All C(H,H,H) groups, All O(H) groups
2. Restrained distances
 N3-H3 = N103-H103
 0.87 with sigma of 0.02
3. Rigid bond restraints
 C115, C116, C117, C118, C119
 with sigma for 1-2 distances of 0.005 and sigma for 1-3 distances of 0.005
4. Uiso/Uaniso restraints and constraints
C115 \\sim C116 \\sim C117 \\sim C118 \\sim C119: within 2A with sigma of 0.01
and sigma for terminal atoms of 0.08
5.a Ternary CH refined with riding coordinates:
 C20(H20), C120(H120)
5.b Secondary CH2 refined with riding coordinates:
 C8(H8A,H8B), C9(H9A,H9B), C22(H22A,H22B), C23(H23A,H23B), C108(H10D,H10E),
 C109(H10F,H10G), C122(H12D,H12E), C123(H12F,H12G)
5.c Aromatic/amide H refined with riding coordinates:
 C6(H6), C12(H12), C13(H13), C14(H14), C15(H15), C16(H16), C17(H17), C18(H18),
 C19(H19), C106(H106), C112(H112), C113(H113), C114(H114), C115(H115),
 C116(H116), C117(H117), C118(H118), C119(H119)
5.d Idealised Me refined as rotating group:
 C7(H7A,H7B,H7C), C21(H21A,H21B,H21C), C107(H10A,H10B,H10C), C121(H12A,H12B,
 H12C), C202(H20A,H20B,H20C), C302(H30A,H30B,H30C)
;
_olex2_submission_special_instructions 'No special instructions were received'
_oxdiff_exptl_absorpt_empirical_details
;
Empirical correction (ABSPACK) includes:
- Absorption correction using spherical harmonics
- Frame scaling
;
_oxdiff_exptl_absorpt_empirical_full_max 1.315
_oxdiff_exptl_absorpt_empirical_full_min 0.834

loop_
_space_group_symop_operation_xyz
'x, y, z'
'-x, -y, -z'

loop_
_atom_site_label
_atom_site_type_symbol
_atom_site_fract_x
_atom_site_fract_y
_atom_site_fract_z
_atom_site_U_iso_or_equiv
_atom_site_adp_type
_atom_site_occupancy
_atom_site_site_symmetry_order
_atom_site_calc_flag
_atom_site_refinement_flags_posn
_atom_site_refinement_flags_adp
C2 C 0.6556(4) 0.3059(4) 0.0333(4) 0.0204(11) Uani 1 1 d . .
C4 C 0.5475(4) 0.1432(4) 0.0664(4) 0.0192(10) Uani 1 1 d . .
C5 C 0.6470(4) 0.0733(4) 0.1008(4) 0.0180(10) Uani 1 1 d . .
C6 C 0.7400(4) 0.1223(4) 0.0975(4) 0.0193(10) Uani 1 1 d . .
H6 H 0.8040 0.0778 0.1183 0.023 Uiso 1 1 calc R .
C7 C 0.6407(5) -0.0492(4) 0.1370(4) 0.0234(11) Uani 1 1 d . .
H7A H 0.5879 -0.0692 0.1911 0.035 Uiso 1 1 calc GR .
H7B H 0.7126 -0.0845 0.1550 0.035 Uiso 1 1 calc GR .
H7C H 0.6175 -0.0725 0.0881 0.035 Uiso 1 1 calc GR .
C8 C 0.8481(4) 0.2812(4) 0.0754(4) 0.0191(10) Uani 1 1 d . .
H8A H 0.8543 0.3535 0.0278 0.023 Uiso 1 1 calc R .
H8B H 0.9127 0.2341 0.0661 0.023 Uiso 1 1 calc R .
C9 C 0.8443(4) 0.2905(4) 0.1742(4) 0.0199(10) Uani 1 1 d . .
H9A H 0.7729 0.3259 0.1873 0.024 Uiso 1 1 calc R .
H9B H 0.8502 0.2171 0.2207 0.024 Uiso 1 1 calc R .
C10 C 0.9357(4) 0.3550(4) 0.1851(3) 0.0177(10) Uani 1 1 d . .
C11 C 0.9268(4) 0.4709(4) 0.1739(3) 0.0175(10) Uani 1 1 d . .
C12 C 1.0344(4) 0.4980(4) 0.1856(4) 0.0184(10) Uani 1 1 d . .
H12 H 1.0528 0.5673 0.1822 0.022 Uiso 1 1 calc R .
C13 C 1.1092(4) 0.4021(5) 0.2034(4) 0.0228(11) Uani 1 1 d . .
H13 H 1.1844 0.3979 0.2131 0.027 Uiso 1 1 calc R .
C14 C 1.0479(4) 0.3131(4) 0.2036(4) 0.0194(10) Uani 1 1 d . .
H14 H 1.0762 0.2407 0.2139 0.023 Uiso 1 1 calc R .
C15 C 0.8887(5) 0.2631(5) 0.4416(4) 0.0262(12) Uani 1 1 d . .
H15 H 0.8484 0.2063 0.4404 0.031 Uiso 1 1 calc R .
C16 C 0.8449(5) 0.3729(5) 0.4285(4) 0.0260(12) Uani 1 1 d . .
H16 H 0.7717 0.4007 0.4176 0.031 Uiso 1 1 calc R .
C17 C 0.9347(5) 0.4326(5) 0.4351(4) 0.0321(13) Uani 1 1 d . .
H17 H 0.9307 0.5069 0.4288 0.039 Uiso 1 1 calc R .
C18 C 1.0320(5) 0.3581(6) 0.4534(4) 0.0340(14) Uani 1 1 d . .
H18 H 1.1021 0.3752 0.4616 0.041 Uiso 1 1 calc R .
C19 C 1.0025(5) 0.2536(5) 0.4567(4) 0.0316(13) Uani 1 1 d . .
H19 H 1.0500 0.1901 0.4670 0.038 Uiso 1 1 calc R .
C20 C 0.8264(4) 0.5490(4) 0.1452(4) 0.0219(11) Uani 1 1 d . .
H20 H 0.7604 0.5066 0.1652 0.026 Uiso 1 1 calc R .
C21 C 0.8144(5) 0.6383(5) 0.1922(4) 0.0306(13) Uani 1 1 d . .
H21A H 0.8164 0.6042 0.2597 0.046 Uiso 1 1 calc GR .
H21B H 0.7448 0.6810 0.1779 0.046 Uiso 1 1 calc GR .
H21C H 0.8745 0.6856 0.1685 0.046 Uiso 1 1 calc GR .
C22 C 0.8333(4) 0.5993(5) 0.0361(4) 0.0226(11) Uani 1 1 d . .
H22A H 0.8963 0.6445 0.0159 0.027 Uiso 1 1 calc R .
H22B H 0.8476 0.5400 0.0098 0.027 Uiso 1 1 calc R .
C23 C 0.7303(4) 0.6690(4) -0.0052(4) 0.0250(11) Uani 1 1 d . .
H23A H 0.7211 0.7339 0.0140 0.030 Uiso 1 1 calc R .
H23B H 0.7407 0.6935 -0.0739 0.030 Uiso 1 1 calc R .
N1 N 0.7463(3) 0.2348(4) 0.0649(3) 0.0184(9) Uani 1 1 d . .
N3 N 0.5594(3) 0.2557(4) 0.0353(3) 0.0199(9) Uani 1 1 d D .
H3 H 0.508(4) 0.300(4) 0.004(4) 0.024 Uiso 1 1 d DR .
O2 O 0.6582(3) 0.4062(3) 0.0038(3) 0.0274(8) Uani 1 1 d . .
O4 O 0.4568(3) 0.1093(3) 0.0644(3) 0.0247(8) Uani 1 1 d . .
O23 O 0.6313(3) 0.6106(3) 0.0244(3) 0.0269(8) Uani 1 1 d . .
H23 H 0.647(6) 0.549(7) 0.011(5) 0.040 Uiso 1 1 d R .
Ru1 Ru 0.97589(3) 0.37304(3) 0.31619(3) 0.01746(11) Uani 1 1 d . .
C102 C 0.1429(4) 0.0196(4) 0.3411(4) 0.0199(10) Uani 1 1 d . .
C104 C 0.0388(4) 0.0102(4) 0.2108(4) 0.0171(10) Uani 1 1 d . .
C105 C 0.1353(4) 0.0450(4) 0.1459(4) 0.0190(10) Uani 1 1 d . .
C106 C 0.2259(4) 0.0629(4) 0.1823(4) 0.0205(10) Uani 1 1 d . .
H106 H 0.2887 0.0842 0.1414 0.025 Uiso 1 1 calc R .
C107 C 0.1295(5) 0.0578(5) 0.0437(4) 0.0253(12) Uani 1 1 d . .
H10A H 0.1139 -0.0111 0.0386 0.038 Uiso 1 1 calc GR .
H10B H 0.1994 0.0798 0.0097 0.038 Uiso 1 1 calc GR .
H10C H 0.0714 0.1129 0.0173 0.038 Uiso 1 1 calc GR .
C108 C 0.3335(4) 0.0751(4) 0.3089(4) 0.0211(11) Uani 1 1 d . .
H10D H 0.3975 0.0596 0.2699 0.025 Uiso 1 1 calc R .
H10E H 0.3421 0.0276 0.3738 0.025 Uiso 1 1 calc R .
C109 C 0.3284(4) 0.1959(4) 0.3034(4) 0.0193(10) Uani 1 1 d . .
H10F H 0.3276 0.2429 0.2376 0.023 Uiso 1 1 calc R .
H10G H 0.2598 0.2134 0.3364 0.023 Uiso 1 1 calc R .
C110 C 0.4257(4) 0.2197(4) 0.3466(4) 0.0191(10) Uani 1 1 d . .
C111 C 0.4305(4) 0.2179(4) 0.4415(4) 0.0186(10) Uani 1 1 d . .
C112 C 0.5420(4) 0.2399(4) 0.4516(4) 0.0205(10) Uani 1 1 d . .
H112 H 0.5686 0.2423 0.5067 0.025 Uiso 1 1 calc R .
C113 C 0.6045(4) 0.2574(5) 0.3628(4) 0.0225(11) Uani 1 1 d . .
H113 H 0.6785 0.2742 0.3495 0.027 Uiso 1 1 calc R .
C114 C 0.5330(4) 0.2445(5) 0.2977(4) 0.0217(11) Uani 1 1 d . .
H114 H 0.5525 0.2511 0.2347 0.026 Uiso 1 1 calc R .
C115 C 0.3844(6) 0.5216(5) 0.2365(5) 0.0409(13) Uani 1 1 d . U
H115 H 0.3540 0.5162 0.1840 0.049 Uiso 1 1 calc R .
C116 C 0.3283(6) 0.5089(5) 0.3247(6) 0.0485(15) Uani 1 1 d . U
H116 H 0.2543 0.4933 0.3414 0.058 Uiso 1 1 calc R .
C117 C 0.4036(8) 0.5239(5) 0.3842(6) 0.0566(16) Uani 1 1 d . U
H117 H 0.3888 0.5200 0.4471 0.068 Uiso 1 1 calc R .
C118 C 0.5061(7) 0.5459(5) 0.3296(6) 0.0534(16) Uani 1 1 d . U
H118 H 0.5711 0.5597 0.3503 0.064 Uiso 1 1 calc R .
C119 C 0.4931(6) 0.5434(5) 0.2402(6) 0.0458(14) Uani 1 1 d . U
H119 H 0.5482 0.5546 0.1907 0.055 Uiso 1 1 calc R .
C120 C 0.3400(4) 0.1851(4) 0.5195(4) 0.0222(11) Uani 1 1 d . .
H120 H 0.2690 0.1989 0.4900 0.027 Uiso 1 1 calc R .
C121 C 0.3336(5) 0.2527(5) 0.5866(4) 0.0345(14) Uani 1 1 d . .
H12A H 0.4010 0.2379 0.6188 0.052 Uiso 1 1 calc GR .
H12B H 0.2714 0.2327 0.6323 0.052 Uiso 1 1 calc GR .
H12C H 0.3246 0.3297 0.5506 0.052 Uiso 1 1 calc GR .
C122 C 0.3561(4) 0.0602(4) 0.5743(4) 0.0224(11) Uani 1 1 d . .
H12D H 0.3706 0.0215 0.5288 0.027 Uiso 1 1 calc R .
H12E H 0.4213 0.0466 0.6103 0.027 Uiso 1 1 calc R .
C123 C 0.2582(4) 0.0123(5) 0.6417(4) 0.0246(11) Uani 1 1 d . .
H12F H 0.2742 -0.0664 0.6707 0.030 Uiso 1 1 calc R .
H12G H 0.2485 0.0446 0.6917 0.030 Uiso 1 1 calc R .
N101 N 0.2314(3) 0.0517(4) 0.2758(3) 0.0183(9) Uani 1 1 d . .
N103 N 0.0495(3) 0.0013(4) 0.3041(3) 0.0184(9) Uani 1 1 d D .
H103 H -0.005(4) -0.023(5) 0.345(3) 0.022 Uiso 1 1 d DR .
O102 O 0.1443(3) 0.0094(3) 0.4242(3) 0.0259(8) Uani 1 1 d . .
O104 O -0.0487(3) -0.0108(3) 0.1881(3) 0.0246(8) Uani 1 1 d . .
O123 O 0.1570(3) 0.0318(4) 0.5951(3) 0.0286(9) Uani 1 1 d . .
H123 H 0.164(6) 0.015(6) 0.545(6) 0.043 Uiso 1 1 d R .
Ru11 Ru 0.46494(3) 0.38154(3) 0.34320(3) 0.01998(12) Uani 1 1 d . .
C201 C 0.0959(6) 0.7528(5) 0.2131(5) 0.0354(14) Uani 1 1 d . .
C202 C 0.0614(7) 0.7254(6) 0.3138(5) 0.0473(18) Uani 1 1 d . .
H20A H -0.0089 0.7644 0.3213 0.071 Uiso 1 1 calc GR .
H20B H 0.1162 0.7463 0.3451 0.071 Uiso 1 1 calc GR .
H20C H 0.0541 0.6476 0.3413 0.071 Uiso 1 1 calc GR .
N201 N 0.1217(5) 0.7718(5) 0.1346(4) 0.0410(13) Uani 1 1 d . .
C301 C 0.3587(6) 0.8150(5) 0.2549(5) 0.0331(14) Uani 1 1 d . .
C302 C 0.3877(6) 0.8231(6) 0.1563(5) 0.0368(14) Uani 1 1 d . .
H30A H 0.4054 0.8969 0.1200 0.055 Uiso 1 1 calc GR .
H30B H 0.3258 0.8046 0.1309 0.055 Uiso 1 1 calc GR .
H30C H 0.4510 0.7729 0.1530 0.055 Uiso 1 1 calc GR .
N301 N 0.3362(6) 0.8093(5) 0.3318(4) 0.0490(16) Uani 1 1 d . .

loop_
_atom_site_aniso_label
_atom_site_aniso_U_11
_atom_site_aniso_U_22
_atom_site_aniso_U_33
_atom_site_aniso_U_23
_atom_site_aniso_U_13
_atom_site_aniso_U_12
C2 0.016(2) 0.026(3) 0.021(3) -0.010(2) -0.002(2) -0.005(2)
C4 0.022(3) 0.018(2) 0.017(2) -0.005(2) 0.000(2) -0.004(2)
C5 0.016(2) 0.018(2) 0.019(2) -0.005(2) -0.0013(19) -0.0023(19)
C6 0.020(2) 0.020(3) 0.018(2) -0.007(2) -0.004(2) 0.001(2)
C7 0.024(3) 0.019(3) 0.026(3) -0.006(2) -0.002(2) -0.004(2)
C8 0.012(2) 0.022(3) 0.024(3) -0.007(2) -0.0022(19) -0.0076(19)
C9 0.017(2) 0.021(3) 0.021(3) -0.004(2) -0.0014(19) -0.007(2)
C10 0.020(2) 0.019(2) 0.015(2) -0.0053(19) -0.0021(19) -0.003(2)
C11 0.016(2) 0.021(3) 0.014(2) -0.0034(19) 0.0002(18) -0.004(2)
C12 0.015(2) 0.016(2) 0.024(3) -0.005(2) -0.0036(19) -0.0027(19)
C13 0.017(2) 0.025(3) 0.028(3) -0.010(2) -0.002(2) -0.001(2)
C14 0.020(2) 0.016(2) 0.024(3) -0.009(2) -0.004(2) 0.002(2)
C15 0.035(3) 0.022(3) 0.020(3) -0.002(2) -0.005(2) -0.006(2)
C16 0.025(3) 0.032(3) 0.021(3) -0.009(2) 0.000(2) -0.002(2)
C17 0.041(3) 0.033(3) 0.030(3) -0.020(3) 0.002(3) -0.010(3)
C18 0.026(3) 0.057(4) 0.024(3) -0.017(3) -0.009(2) -0.007(3)
C19 0.031(3) 0.040(3) 0.021(3) -0.007(3) -0.010(2) 0.011(3)
C20 0.016(2) 0.020(3) 0.027(3) -0.004(2) -0.004(2) 0.003(2)
C21 0.031(3) 0.028(3) 0.035(3) -0.014(3) -0.009(2) 0.008(2)
C22 0.017(2) 0.024(3) 0.022(3) -0.001(2) -0.003(2) -0.002(2)
C23 0.022(3) 0.019(3) 0.030(3) -0.001(2) -0.007(2) 0.000(2)
N1 0.013(2) 0.023(2) 0.022(2) -0.0103(18) -0.0041(16) -0.0031(17)
N3 0.013(2) 0.022(2) 0.026(2) -0.0084(19) -0.0029(17) -0.0025(17)
O2 0.025(2) 0.019(2) 0.037(2) -0.0057(17) -0.0054(17) -0.0029(15)
O4 0.0146(18) 0.027(2) 0.032(2) -0.0086(17) -0.0014(15) -0.0062(15)
O23 0.0171(18) 0.022(2) 0.042(2) -0.0106(18) -0.0088(16) 0.0020(15)
Ru1 0.01569(19) 0.0174(2) 0.0201(2) -0.00620(15) -0.00486(14) -0.00182(14)
C102 0.017(2) 0.017(2) 0.024(3) -0.005(2) -0.003(2) -0.0018(19)
C104 0.014(2) 0.014(2) 0.021(2) -0.0024(19) -0.0031(19) -0.0001(18)
C105 0.017(2) 0.017(2) 0.022(3) -0.006(2) 0.000(2) -0.0013(19)
C106 0.015(2) 0.019(3) 0.026(3) -0.006(2) 0.001(2) -0.0033(19)
C107 0.024(3) 0.030(3) 0.022(3) -0.008(2) 0.001(2) -0.007(2)
C108 0.017(2) 0.022(3) 0.026(3) -0.010(2) -0.006(2) -0.002(2)
C109 0.016(2) 0.018(3) 0.023(3) -0.005(2) -0.006(2) -0.0030(19)
C110 0.012(2) 0.021(3) 0.025(3) -0.008(2) -0.002(2) -0.0027(19)
C111 0.014(2) 0.016(2) 0.023(3) -0.002(2) 0.000(2) -0.0050(19)
C112 0.019(2) 0.018(2) 0.022(3) -0.001(2) -0.006(2) -0.003(2)
C113 0.012(2) 0.029(3) 0.027(3) -0.009(2) 0.001(2) -0.007(2)
C114 0.020(3) 0.029(3) 0.019(3) -0.012(2) 0.003(2) -0.006(2)
C115 0.048(3) 0.023(3) 0.044(3) 0.001(3) -0.016(2) 0.002(3)
C116 0.041(3) 0.018(3) 0.072(4) -0.002(3) 0.010(3) 0.002(2)
C117 0.106(5) 0.015(3) 0.045(3) -0.012(3) 0.000(3) 0.010(3)
C118 0.068(4) 0.016(3) 0.076(4) -0.007(3) -0.029(3) -0.013(3)
C119 0.042(3) 0.024(3) 0.056(3) 0.005(3) 0.005(3) -0.007(3)
C120 0.017(2) 0.024(3) 0.022(3) -0.004(2) 0.003(2) -0.004(2)
C121 0.036(3) 0.037(3) 0.031(3) -0.014(3) 0.013(3) -0.011(3)
C122 0.019(3) 0.022(3) 0.021(3) 0.000(2) 0.000(2) -0.002(2)
C123 0.024(3) 0.026(3) 0.021(3) -0.004(2) 0.002(2) -0.005(2)
N101 0.013(2) 0.019(2) 0.024(2) -0.0079(18) -0.0008(17) -0.0038(16)
N103 0.012(2) 0.020(2) 0.023(2) -0.0064(18) -0.0017(16) -0.0018(16)
O102 0.025(2) 0.033(2) 0.020(2) -0.0085(16) -0.0032(15) -0.0064(16)
O104 0.0146(17) 0.032(2) 0.027(2) -0.0078(17) -0.0053(15) -0.0022(15)
O123 0.0199(19) 0.045(3) 0.022(2) -0.0127(18) 0.0027(15) -0.0074(17)
Ru11 0.0200(2) 0.0187(2) 0.0204(2) -0.00371(16) -0.00105(15) -0.00766(15)
C201 0.043(4) 0.024(3) 0.042(4) -0.013(3) 0.002(3) -0.013(3)
C202 0.069(5) 0.035(4) 0.036(4) -0.008(3) 0.008(3) -0.018(3)
N201 0.056(4) 0.030(3) 0.039(3) -0.013(2) 0.005(3) -0.016(3)
C301 0.042(4) 0.022(3) 0.037(4) -0.009(3) -0.012(3) -0.001(3)
C302 0.037(3) 0.037(4) 0.038(4) -0.014(3) -0.001(3) -0.008(3)
N301 0.083(5) 0.031(3) 0.033(3) -0.011(2) -0.017(3) 0.007(3)

loop_
_atom_type_symbol
_atom_type_description
_atom_type_scat_dispersion_real
_atom_type_scat_dispersion_imag
_atom_type_scat_source
C C 0.0181 0.0091 'International Tables Vol C Tables 4.2.6.8 and 6.1.1.4'
H H 0.0000 0.0000 'International Tables Vol C Tables 4.2.6.8 and 6.1.1.4'
N N 0.0311 0.0180 'International Tables Vol C Tables 4.2.6.8 and 6.1.1.4'
O O 0.0492 0.0322 'International Tables Vol C Tables 4.2.6.8 and 6.1.1.4'
Ru Ru 0.0552 3.2960 'International Tables Vol C Tables 4.2.6.8 and 6.1.1.4'

loop_
_exptl_crystal_face_index_h
_exptl_crystal_face_index_k
_exptl_crystal_face_index_l
_exptl_crystal_face_perp_dist
-1 -7 -8 0.0261
-1 7 7 0.0180
3 7 7 0.0278
7 -3 -3 0.0656
-7 -4 -5 0.0704
0 -6 3 0.0260
0 6 -3 0.0010
4 6 -2 0.0240

loop_
_geom_angle_atom_site_label_1
_geom_angle_atom_site_label_2
_geom_angle_atom_site_label_3
_geom_angle
N1 C2 N3 114.9(5)
O2 C2 N1 123.4(5)
O2 C2 N3 121.7(5)
N3 C4 C5 115.4(4)
O4 C4 C5 124.9(5)
O4 C4 N3 119.7(5)
C4 C5 C7 118.7(4)
C6 C5 C4 117.9(5)
C6 C5 C7 123.4(5)
C5 C6 H6 118.1
C5 C6 N1 123.7(5)
N1 C6 H6 118.1
C5 C7 H7A 109.5
C5 C7 H7B 109.5
C5 C7 H7C 109.5
H7A C7 H7B 109.5
H7A C7 H7C 109.5
H7B C7 H7C 109.5
H8A C8 H8B 108.2
C9 C8 H8A 109.7
C9 C8 H8B 109.7
N1 C8 H8A 109.7
N1 C8 H8B 109.7
N1 C8 C9 109.8(4)
C8 C9 H9A 109.0
C8 C9 H9B 109.0
H9A C9 H9B 107.8
C10 C9 C8 112.9(4)
C10 C9 H9A 109.0
C10 C9 H9B 109.0
C9 C10 Ru1 126.1(3)
C11 C10 C9 126.1(5)
C11 C10 Ru1 71.3(3)
C14 C10 C9 125.7(5)
C14 C10 C11 108.1(4)
C14 C10 Ru1 70.5(3)
C10 C11 C20 125.8(5)
C10 C11 Ru1 69.9(3)
C12 C11 C10 106.9(4)
C12 C11 C20 127.0(5)
C12 C11 Ru1 70.7(3)
C20 C11 Ru1 129.3(4)
C11 C12 H12 125.4
C11 C12 Ru1 71.2(3)
C13 C12 C11 109.2(4)
C13 C12 H12 125.4
C13 C12 Ru1 70.9(3)
Ru1 C12 H12 124.1
C12 C13 H13 126.1
C12 C13 C14 107.7(4)
C12 C13 Ru1 71.0(3)
C14 C13 H13 126.1
C14 C13 Ru1 70.1(3)
Ru1 C13 H13 124.4
C10 C14 C13 108.1(4)
C10 C14 H14 126.0
C10 C14 Ru1 71.0(3)
C13 C14 H14 126.0
C13 C14 Ru1 71.5(3)
Ru1 C14 H14 123.2
C16 C15 H15 125.3
C16 C15 Ru1 71.5(3)
C19 C15 H15 125.3
C19 C15 C16 109.4(5)
C19 C15 Ru1 71.2(3)
Ru1 C15 H15 123.6
C15 C16 H16 126.6
C15 C16 C17 106.8(5)
C15 C16 Ru1 70.7(3)
C17 C16 H16 126.6
C17 C16 Ru1 70.0(3)
Ru1 C16 H16 124.4
C16 C17 H17 126.0
C16 C17 C18 108.0(5)
C16 C17 Ru1 71.8(3)
C18 C17 H17 126.0
C18 C17 Ru1 71.0(3)
Ru1 C17 H17 122.9
C17 C18 H18 126.1
C17 C18 Ru1 70.7(3)
C19 C18 C17 107.9(5)
C19 C18 H18 126.1
C19 C18 Ru1 71.3(3)
Ru1 C18 H18 123.6
C15 C19 C18 107.9(5)
C15 C19 H19 126.1
C15 C19 Ru1 71.3(3)
C18 C19 H19 126.1
C18 C19 Ru1 70.8(3)
Ru1 C19 H19 123.5
C11 C20 H20 108.1
C11 C20 C21 112.3(4)
C11 C20 C22 108.5(4)
C21 C20 H20 108.1
C21 C20 C22 111.7(5)
C22 C20 H20 108.1
C20 C21 H21A 109.5
C20 C21 H21B 109.5
C20 C21 H21C 109.5
H21A C21 H21B 109.5
H21A C21 H21C 109.5
H21B C21 H21C 109.5
C20 C22 H22A 108.5
C20 C22 H22B 108.5
H22A C22 H22B 107.5
C23 C22 C20 115.0(4)
C23 C22 H22A 108.5
C23 C22 H22B 108.5
C22 C23 H23A 109.1
C22 C23 H23B 109.1
H23A C23 H23B 107.8
O23 C23 C22 112.7(4)
O23 C23 H23A 109.1
O23 C23 H23B 109.1
C2 N1 C6 121.7(4)
C2 N1 C8 118.2(4)
C6 N1 C8 119.6(4)
C2 N3 C4 126.4(5)
C2 N3 H3 113(4)
C4 N3 H3 119(4)
C23 O23 H23 105(5)
C10 Ru1 C11 38.75(19)
C10 Ru1 C12 64.05(19)
C10 Ru1 C13 64.28(19)
C10 Ru1 C15 112.9(2)
C10 Ru1 C16 120.4(2)
C10 Ru1 C17 151.4(2)
C10 Ru1 C18 168.6(2)
C10 Ru1 C19 132.3(2)
C11 Ru1 C16 113.3(2)
C12 Ru1 C11 38.10(18)
C12 Ru1 C15 170.0(2)
C12 Ru1 C16 134.1(2)
C12 Ru1 C19 151.6(2)
C13 Ru1 C11 64.20(19)
C13 Ru1 C12 38.05(19)
C13 Ru1 C15 150.8(2)
C13 Ru1 C16 170.2(2)
C13 Ru1 C19 120.7(2)
C14 Ru1 C10 38.49(19)
C14 Ru1 C11 64.64(19)
C14 Ru1 C12 64.05(19)
C14 Ru1 C13 38.5(2)
C14 Ru1 C15 120.3(2)
C14 Ru1 C16 150.5(2)
C14 Ru1 C17 169.6(2)
C14 Ru1 C18 132.6(2)
C14 Ru1 C19 112.3(2)
C15 Ru1 C11 133.5(2)
C15 Ru1 C16 37.8(2)
C17 Ru1 C11 121.1(2)
C17 Ru1 C12 114.2(2)
C17 Ru1 C13 133.7(2)
C17 Ru1 C15 63.3(2)
C17 Ru1 C16 38.2(2)
C17 Ru1 C18 38.4(2)
C17 Ru1 C19 63.8(2)
C18 Ru1 C11 151.8(2)
C18 Ru1 C12 121.8(2)
C18 Ru1 C13 113.3(2)
C18 Ru1 C15 63.1(2)
C18 Ru1 C16 63.9(2)
C18 Ru1 C19 38.0(3)
C19 Ru1 C11 169.0(2)
C19 Ru1 C15 37.5(2)
C19 Ru1 C16 63.6(2)
N101 C102 N103 114.4(5)
O102 C102 N101 123.6(5)
O102 C102 N103 122.0(5)
N103 C104 C105 115.7(4)
O104 C104 C105 124.5(5)
O104 C104 N103 119.9(5)
C104 C105 C107 118.7(4)
C106 C105 C104 117.3(5)
C106 C105 C107 124.0(5)
C105 C106 H106 117.9
C105 C106 N101 124.2(5)
N101 C106 H106 117.9
C105 C107 H10A 109.5
C105 C107 H10B 109.5
C105 C107 H10C 109.5
H10A C107 H10B 109.5
H10A C107 H10C 109.5
H10B C107 H10C 109.5
H10D C108 H10E 108.1
C109 C108 H10D 109.5
C109 C108 H10E 109.5
N101 C108 H10D 109.5
N101 C108 H10E 109.5
N101 C108 C109 110.7(4)
C108 C109 H10F 109.2
C108 C109 H10G 109.2
H10F C109 H10G 107.9
C110 C109 C108 112.0(4)
C110 C109 H10F 109.2
C110 C109 H10G 109.2
C109 C110 Ru11 125.9(4)
C111 C110 C109 127.4(5)
C111 C110 C114 108.1(4)
C111 C110 Ru11 71.2(3)
C114 C110 C109 124.5(5)
C114 C110 Ru11 70.3(3)
C110 C111 C112 107.6(4)
C110 C111 C120 125.8(4)
C110 C111 Ru11 70.7(3)
C112 C111 C120 126.3(5)
C112 C111 Ru11 71.1(3)
C120 C111 Ru11 129.2(4)
C111 C112 H112 125.8
C111 C112 Ru11 70.5(3)
C113 C112 C111 108.5(5)
C113 C112 H112 125.8
C113 C112 Ru11 70.4(3)
Ru11 C112 H112 125.0
C112 C113 H113 126.2
C112 C113 C114 107.7(4)
C112 C113 Ru11 71.5(3)
C114 C113 H113 126.2
C114 C113 Ru11 70.4(3)
Ru11 C113 H113 123.6
C110 C114 H114 125.9
C110 C114 Ru11 71.1(3)
C113 C114 C110 108.2(4)
C113 C114 H114 125.9
C113 C114 Ru11 71.2(3)
Ru11 C114 H114 123.5
C116 C115 H115 125.7
C116 C115 Ru11 71.1(4)
C119 C115 H115 125.7
C119 C115 C116 108.5(7)
C119 C115 Ru11 71.1(4)
Ru11 C115 H115 123.7
C115 C116 H116 126.1
C115 C116 C117 107.9(7)
C115 C116 Ru11 71.7(4)
C117 C116 H116 126.1
C117 C116 Ru11 70.8(4)
Ru11 C116 H116 123.1
C116 C117 H117 126.6
C116 C117 C118 106.7(7)
C116 C117 Ru11 71.4(4)
C118 C117 H117 126.6
C118 C117 Ru11 71.0(4)
Ru11 C117 H117 122.8
C117 C118 H118 125.9
C117 C118 Ru11 71.0(4)
C119 C118 C117 108.3(7)
C119 C118 H118 125.9
C119 C118 Ru11 71.7(4)
Ru11 C118 H118 123.1
C115 C119 H119 125.7
C115 C119 Ru11 71.9(4)
C118 C119 C115 108.6(7)
C118 C119 H119 125.7
C118 C119 Ru11 71.3(4)
Ru11 C119 H119 122.7
C111 C120 H120 107.7
C111 C120 C121 112.5(5)
C111 C120 C122 109.6(4)
C121 C120 H120 107.7
C121 C120 C122 111.3(5)
C122 C120 H120 107.7
C120 C121 H12A 109.5
C120 C121 H12B 109.5
C120 C121 H12C 109.5
H12A C121 H12B 109.5
H12A C121 H12C 109.5
H12B C121 H12C 109.5
C120 C122 H12D 108.6
C120 C122 H12E 108.6
H12D C122 H12E 107.6
C123 C122 C120 114.7(4)
C123 C122 H12D 108.6
C123 C122 H12E 108.6
C122 C123 H12F 109.1
C122 C123 H12G 109.1
H12F C123 H12G 107.8
O123 C123 C122 112.5(4)
O123 C123 H12F 109.1
O123 C123 H12G 109.1
C102 N101 C108 118.0(4)
C106 N101 C102 121.7(4)
C106 N101 C108 120.3(4)
C102 N103 C104 126.8(4)
C102 N103 H103 115(4)
C104 N103 H103 118(4)
C123 O123 H123 113(5)
C110 Ru11 C111 38.1(2)
C110 Ru11 C112 63.89(19)
C110 Ru11 C115 115.4(2)
C110 Ru11 C116 117.2(2)
C111 Ru11 C112 38.45(18)
C111 Ru11 C115 140.3(2)
C113 Ru11 C110 64.45(19)
C113 Ru11 C111 64.42(19)
C113 Ru11 C112 38.0(2)
C113 Ru11 C115 142.9(2)
C113 Ru11 C116 178.3(3)
C114 Ru11 C110 38.61(19)
C114 Ru11 C111 64.3(2)
C114 Ru11 C112 63.8(2)
C114 Ru11 C113 38.5(2)
C114 Ru11 C115 116.4(2)
C114 Ru11 C116 143.1(3)
C114 Ru11 C117 177.0(3)
C114 Ru11 C118 139.0(3)
C114 Ru11 C119 114.6(3)
C115 Ru11 C112 178.7(2)
C116 Ru11 C111 116.6(2)
C116 Ru11 C112 141.9(3)
C116 Ru11 C115 37.2(3)
C117 Ru11 C110 144.3(3)
C117 Ru11 C111 118.4(3)
C117 Ru11 C112 117.2(3)
C117 Ru11 C113 140.6(3)
C117 Ru11 C115 62.6(3)
C117 Ru11 C116 37.8(3)
C117 Ru11 C119 62.8(3)
C118 Ru11 C110 176.2(3)
C118 Ru11 C111 145.6(3)
C118 Ru11 C112 118.7(2)
C118 Ru11 C113 115.5(3)
C118 Ru11 C115 62.0(3)
C118 Ru11 C116 62.8(3)
C118 Ru11 C117 38.0(3)
C118 Ru11 C119 37.0(3)
C119 Ru11 C110 139.2(3)
C119 Ru11 C111 176.9(3)
C119 Ru11 C112 144.2(2)
C119 Ru11 C113 116.8(2)
C119 Ru11 C115 37.0(3)
C119 Ru11 C116 62.3(3)
N201 C201 C202 178.2(7)
C201 C202 H20A 109.5
C201 C202 H20B 109.5
C201 C202 H20C 109.5
H20A C202 H20B 109.5
H20A C202 H20C 109.5
H20B C202 H20C 109.5
N301 C301 C302 179.6(8)
C301 C302 H30A 109.5
C301 C302 H30B 109.5
C301 C302 H30C 109.5
H30A C302 H30B 109.5
H30A C302 H30C 109.5
H30B C302 H30C 109.5

loop_
_geom_bond_atom_site_label_1
_geom_bond_atom_site_label_2
_geom_bond_distance
C2 N1 1.371(7)
C2 N3 1.383(7)
C2 O2 1.224(7)
C4 C5 1.456(7)
C4 N3 1.388(7)
C4 O4 1.232(6)
C5 C6 1.336(7)
C5 C7 1.499(7)
C6 H6 0.9300
C6 N1 1.377(7)
C7 H7A 0.9600
C7 H7B 0.9600
C7 H7C 0.9600
C8 H8A 0.9700
C8 H8B 0.9700
C8 C9 1.526(7)
C8 N1 1.471(6)
C9 H9A 0.9700
C9 H9B 0.9700
C9 C10 1.507(7)
C10 C11 1.446(7)
C10 C14 1.428(7)
C10 Ru1 2.170(5)
C11 C12 1.427(7)
C11 C20 1.497(7)
C11 Ru1 2.189(5)
C12 H12 0.9300
C12 C13 1.423(7)
C12 Ru1 2.183(5)
C13 H13 0.9300
C13 C14 1.432(7)
C13 Ru1 2.182(5)
C14 H14 0.9300
C14 Ru1 2.164(5)
C15 H15 0.9300
C15 C16 1.420(8)
C15 C19 1.406(8)
C15 Ru1 2.185(6)
C16 H16 0.9300
C16 C17 1.429(8)
C16 Ru1 2.196(6)
C17 H17 0.9300
C17 C18 1.429(9)
C17 Ru1 2.172(6)
C18 H18 0.9300
C18 C19 1.417(9)
C18 Ru1 2.176(6)
C19 H19 0.9300
C19 Ru1 2.183(6)
C20 H20 0.9800
C20 C21 1.536(8)
C20 C22 1.541(7)
C21 H21A 0.9600
C21 H21B 0.9600
C21 H21C 0.9600
C22 H22A 0.9700
C22 H22B 0.9700
C22 C23 1.516(7)
C23 H23A 0.9700
C23 H23B 0.9700
C23 O23 1.435(7)
N3 H3 0.86(2)
O23 H23 0.89(8)
C102 N101 1.374(7)
C102 N103 1.385(7)
C102 O102 1.212(7)
C104 C105 1.449(7)
C104 N103 1.387(7)
C104 O104 1.228(6)
C105 C106 1.349(7)
C105 C107 1.495(7)
C106 H106 0.9300
C106 N101 1.370(7)
C107 H10A 0.9600
C107 H10B 0.9600
C107 H10C 0.9600
C108 H10D 0.9700
C108 H10E 0.9700
C108 C109 1.533(7)
C108 N101 1.474(6)
C109 H10F 0.9700
C109 H10G 0.9700
C109 C110 1.507(7)
C110 C111 1.425(7)
C110 C114 1.437(7)
C110 Ru11 2.178(5)
C111 C112 1.441(7)
C111 C120 1.501(7)
C111 Ru11 2.184(5)
C112 H112 0.9300
C112 C113 1.424(8)
C112 Ru11 2.193(5)
C113 H113 0.9300
C113 C114 1.431(7)
C113 Ru11 2.178(5)
C114 H114 0.9300
C114 Ru11 2.168(5)
C115 H115 0.9300
C115 C116 1.392(11)
C115 C119 1.386(10)
C115 Ru11 2.187(6)
C116 H116 0.9300
C116 C117 1.411(12)
C116 Ru11 2.180(7)
C117 H117 0.9300
C117 C118 1.415(12)
C117 Ru11 2.173(7)
C118 H118 0.9300
C118 C119 1.380(12)
C118 Ru11 2.172(6)
C119 H119 0.9300
C119 Ru11 2.177(6)
C120 H120 0.9800
C120 C121 1.535(8)
C120 C122 1.547(7)
C121 H12A 0.9600
C121 H12B 0.9600
C121 H12C 0.9600
C122 H12D 0.9700
C122 H12E 0.9700
C122 C123 1.516(7)
C123 H12F 0.9700
C123 H12G 0.9700
C123 O123 1.430(7)
N103 H103 0.86(2)
O123 H123 0.84(8)
C201 C202 1.458(10)
C201 N201 1.138(9)
C202 H20A 0.9600
C202 H20B 0.9600
C202 H20C 0.9600
C301 C302 1.460(9)
C301 N301 1.138(9)
C302 H30A 0.9600
C302 H30B 0.9600
C302 H30C 0.9600

loop_
_geom_hbond_atom_site_label_D
_geom_hbond_atom_site_label_H
_geom_hbond_atom_site_label_A
_geom_hbond_distance_DH
_geom_hbond_distance_HA
_geom_hbond_distance_DA
_geom_hbond_angle_DHA
_geom_hbond_site_symmetry_A
N3 H3 O23 0.86(2) 1.95(3) 2.771(6) 160(6) 2_665
O23 H23 O2 0.89(8) 1.88(8) 2.749(6) 168(7) .
N103 H103 O123 0.86(2) 1.96(3) 2.783(6) 159(6) 2_556
O123 H123 O102 0.84(8) 1.89(8) 2.702(6) 163(8) .

loop_
_geom_torsion_atom_site_label_1
_geom_torsion_atom_site_label_2
_geom_torsion_atom_site_label_3
_geom_torsion_atom_site_label_4
_geom_torsion
C4 C5 C6 N1 1.2(8)
C5 C4 N3 C2 0.8(7)
C5 C6 N1 C2 0.3(8)
C5 C6 N1 C8 172.0(5)
C7 C5 C6 N1 -179.6(5)
C8 C9 C10 C11 95.5(6)
C8 C9 C10 C14 -81.2(6)
C8 C9 C10 Ru1 -172.1(3)
C9 C8 N1 C2 88.2(5)
C9 C8 N1 C6 -83.9(6)
C9 C10 C11 C12 -177.0(5)
C9 C10 C11 C20 -3.0(8)
C9 C10 C11 Ru1 121.6(5)
C9 C10 C14 C13 176.8(5)
C9 C10 C14 Ru1 -121.0(5)
C10 C11 C12 C13 0.2(6)
C10 C11 C12 Ru1 -60.9(3)
C10 C11 C20 C21 146.8(5)
C10 C11 C20 C22 -89.3(6)
C11 C10 C14 C13 -0.4(6)
C11 C10 C14 Ru1 61.8(3)
C11 C12 C13 C14 -0.4(6)
C11 C12 C13 Ru1 -61.2(4)
C11 C20 C22 C23 172.3(4)
C12 C11 C20 C21 -40.4(7)
C12 C11 C20 C22 83.6(6)
C12 C13 C14 C10 0.5(6)
C12 C13 C14 Ru1 -61.4(4)
C14 C10 C11 C12 0.1(6)
C14 C10 C11 C20 174.2(5)
C14 C10 C11 Ru1 -61.3(3)
C15 C16 C17 C18 -0.7(7)
C15 C16 C17 Ru1 61.4(4)
C16 C15 C19 C18 0.1(7)
C16 C15 C19 Ru1 -61.6(4)
C16 C17 C18 C19 0.7(7)
C16 C17 C18 Ru1 62.7(4)
C17 C18 C19 C15 -0.5(7)
C17 C18 C19 Ru1 61.5(4)
C19 C15 C16 C17 0.4(6)
C19 C15 C16 Ru1 61.4(4)
C20 C11 C12 C13 -173.8(5)
C20 C11 C12 Ru1 125.2(5)
C20 C22 C23 O23 -55.5(7)
C21 C20 C22 C23 -63.4(6)
N1 C2 N3 C4 0.6(8)
N1 C8 C9 C10 -170.1(4)
N3 C2 N1 C6 -1.1(7)
N3 C2 N1 C8 -173.0(4)
N3 C4 C5 C6 -1.6(7)
N3 C4 C5 C7 179.1(4)
O2 C2 N1 C6 -179.9(5)
O2 C2 N1 C8 8.2(8)
O2 C2 N3 C4 179.4(5)
O4 C4 C5 C6 179.2(5)
O4 C4 C5 C7 -0.1(8)
O4 C4 N3 C2 -180.0(5)
Ru1 C10 C11 C12 61.4(3)
Ru1 C10 C11 C20 -124.6(5)
Ru1 C10 C14 C13 -62.2(4)
Ru1 C11 C12 C13 61.1(4)
Ru1 C11 C20 C21 54.3(6)
Ru1 C11 C20 C22 178.3(4)
Ru1 C12 C13 C14 60.8(4)
Ru1 C13 C14 C10 61.9(4)
Ru1 C15 C16 C17 -61.0(4)
Ru1 C15 C19 C18 61.7(4)
Ru1 C16 C17 C18 -62.1(4)
Ru1 C17 C18 C19 -61.9(4)
Ru1 C18 C19 C15 -62.0(4)
C104 C105 C106 N101 -1.0(8)
C105 C104 N103 C102 -1.6(7)
C105 C106 N101 C102 0.6(8)
C105 C106 N101 C108 -178.8(5)
C107 C105 C106 N101 179.7(5)
C108 C109 C110 C111 -93.8(6)
C108 C109 C110 C114 83.8(6)
C108 C109 C110 Ru11 173.3(4)
C109 C108 N101 C102 -88.3(6)
C109 C108 N101 C106 91.1(6)
C109 C110 C111 C112 176.9(5)
C109 C110 C111 C120 3.8(9)
C109 C110 C111 Ru11 -121.2(5)
C109 C110 C114 C113 -177.6(5)
C109 C110 C114 Ru11 120.6(5)
C110 C111 C112 C113 1.2(6)
C110 C111 C112 Ru11 61.7(4)
C110 C111 C120 C121 -144.8(5)
C110 C111 C120 C122 90.7(6)
C111 C110 C114 C113 0.4(6)
C111 C110 C114 Ru11 -61.5(4)
C111 C112 C113 C114 -1.0(6)
C111 C112 C113 Ru11 60.4(4)
C111 C120 C122 C123 -168.3(5)
C112 C111 C120 C121 43.4(7)
C112 C111 C120 C122 -81.1(6)
C112 C113 C114 C110 0.4(6)
C112 C113 C114 Ru11 62.2(4)
C114 C110 C111 C112 -1.0(6)
C114 C110 C111 C120 -174.1(5)
C114 C110 C111 Ru11 60.9(4)
C115 C116 C117 C118 0.0(7)
C115 C116 C117 Ru11 -62.5(5)
C116 C115 C119 C118 -0.6(8)
C116 C115 C119 Ru11 61.6(5)
C116 C117 C118 C119 -0.4(8)
C116 C117 C118 Ru11 -62.8(5)
C117 C118 C119 C115 0.7(8)
C117 C118 C119 Ru11 -62.0(5)
C119 C115 C116 C117 0.4(8)
C119 C115 C116 Ru11 -61.6(5)
C120 C111 C112 C113 174.3(5)
C120 C111 C112 Ru11 -125.3(5)
C120 C122 C123 O123 56.4(6)
C121 C120 C122 C123 66.6(6)
N101 C102 N103 C104 1.3(7)
N101 C108 C109 C110 173.8(4)
N103 C102 N101 C106 -0.6(7)
N103 C102 N101 C108 178.8(4)
N103 C104 C105 C106 1.4(7)
N103 C104 C105 C107 -179.3(5)
O102 C102 N101 C106 -179.5(5)
O102 C102 N101 C108 -0.1(8)
O102 C102 N103 C104 -179.8(5)
O104 C104 C105 C106 -178.7(5)
O104 C104 C105 C107 0.6(8)
O104 C104 N103 C102 178.5(5)
Ru11 C110 C111 C112 -61.9(3)
Ru11 C110 C111 C120 125.0(5)
Ru11 C110 C114 C113 61.9(4)
Ru11 C111 C112 C113 -60.4(4)
Ru11 C111 C120 C121 -51.2(7)
Ru11 C111 C120 C122 -175.7(4)
Ru11 C112 C113 C114 -61.4(4)
Ru11 C113 C114 C110 -61.8(4)
Ru11 C115 C116 C117 61.9(5)
Ru11 C115 C119 C118 -62.2(5)
Ru11 C116 C117 C118 62.6(5)
Ru11 C117 C118 C119 62.4(5)
Ru11 C118 C119 C115 62.6(5)

loop_
_exptl_oxdiff_crystal_face_indexfrac_h
_exptl_oxdiff_crystal_face_indexfrac_k
_exptl_oxdiff_crystal_face_indexfrac_l
_exptl_oxdiff_crystal_face_x
_exptl_oxdiff_crystal_face_y
_exptl_oxdiff_crystal_face_z
-1.0117 -6.9974 -7.9961 -0.9922 -0.1326 -0.1299
-0.9897 6.9971 6.9993 0.9740 0.0499 -0.1281
3.0079 6.9988 6.9939 0.9125 0.0202 0.3798
6.9917 -2.9959 -3.0086 -0.5185 -0.0702 0.8893
-7.0040 -4.0011 -4.9889 -0.4891 -0.0698 -0.8922
0.0156 -6.0021 2.9973 -0.3807 0.8413 0.0372
-0.0156 6.0021 -2.9973 0.3807 -0.8413 -0.0372
3.9846 6.0033 -2.0032 0.3681 -0.7735 0.4747
